data_1503233
loop_
_publ_author_name
'Escudero-Ad\'an, Eduardo C'
'Mart\'inez Belmonte, Marta'
'Benet-Buchholz, Jordi'
'Kleij, Arjan W.'

_publ_section_title
;
 Practical approach to structurally diverse monoimine salts and
 nonsymmetrical metallosalphen complexes.
;
_journal_issue 20
_journal_name_full 'Organic letters'
_journal_page_first 4592
_journal_page_last 4595
_journal_paper_doi 10.1021/ol101898y
_journal_volume 12
_journal_year 2010
_chemical_absolute_configuration ad
_chemical_formula_sum 'C29 H45 Br2 N3 O'
_chemical_formula_weight 611.50
_chemical_name_systematic
; 
 ? 
;
_space_group_IT_number 33
_symmetry_cell_setting orthorhombic
_symmetry_space_group_name_Hall 'P 2c -2n'
_symmetry_space_group_name_H-M 'P n a 21'
_atom_sites_solution_hydrogens geom
_atom_sites_solution_primary direct
_atom_sites_solution_secondary difmap
_audit_creation_method SHELXL-97
_cell_angle_alpha 90.00
_cell_angle_beta 90.00
_cell_angle_gamma 90.00
_cell_formula_units_Z 4
_cell_length_a 15.8418(10)
_cell_length_b 14.3022(7)
_cell_length_c 13.0883(6)
_cell_measurement_reflns_used 2589
_cell_measurement_temperature 100(2)
_cell_measurement_theta_max 26.61
_cell_measurement_theta_min 2.47
_cell_volume 2965.5(3)
_computing_cell_refinement 'Bruker APEX2 v2009.1-0'
_computing_data_collection 'Bruker APEX2 v2009.1-0'
_computing_data_reduction 'Bruker SAINT V7.60A'
_computing_molecular_graphics 'Bruker SHELXTL'
_computing_publication_material 'Bruker SHELXTL'
_computing_structure_refinement 'SHELXS-97 (Sheldrick, 2008)'
_computing_structure_solution 'SHELXS-97 (Sheldrick, 2008)'
_diffrn_ambient_temperature 100(2)
_diffrn_detector_area_resol_mean 512
_diffrn_detector_type '4K CCD area detector APEX II'
_diffrn_measured_fraction_theta_full 0.990
_diffrn_measured_fraction_theta_max 0.984
_diffrn_measurement_device_type 'Kappa 4-axis goniometer bruker-nonius'
_diffrn_measurement_method
;
 Fullsphere data collection, phi and omega scans
;
_diffrn_measurement_specimen_support 'magnetic support whith 10 micron nylon fiber cryoloop'
_diffrn_radiation_monochromator 'Multilayer Montel 200 mirrors'
_diffrn_radiation_type MoK\a
_diffrn_radiation_wavelength 0.71073
_diffrn_reflns_av_R_equivalents 0.0420
_diffrn_reflns_av_sigmaI/netI 0.1224
_diffrn_reflns_limit_h_max 11
_diffrn_reflns_limit_h_min -24
_diffrn_reflns_limit_k_max 22
_diffrn_reflns_limit_k_min -9
_diffrn_reflns_limit_l_max 18
_diffrn_reflns_limit_l_min -20
_diffrn_reflns_number 14617
_diffrn_reflns_theta_full 27.50
_diffrn_reflns_theta_max 34.59
_diffrn_reflns_theta_min 1.92
_diffrn_source 'rotating anode X-ray tube'
_diffrn_source_current 70
_diffrn_source_power 50
_diffrn_source_size '3 mm x 0.3 mm fine focus'
_diffrn_source_type 'Bruker-Nonius FR 591'
_exptl_absorpt_coefficient_mu 2.759
_exptl_absorpt_correction_T_max 1.0
_exptl_absorpt_correction_T_min 0.59
_exptl_absorpt_correction_type empirical
_exptl_absorpt_process_details
; 
 SADABS Version 2008/1 Bruker-Nonius
 Blessing, Acta Cryst. (1995) A51 33-38
;
_exptl_crystal_colour orange
_exptl_crystal_density_diffrn 1.370
_exptl_crystal_density_method 'not measured'
_exptl_crystal_description block
_exptl_crystal_F_000 1272
_exptl_crystal_size_max 0.40
_exptl_crystal_size_mid 0.20
_exptl_crystal_size_min 0.15
_refine_diff_density_max 1.820
_refine_diff_density_min -0.707
_refine_diff_density_rms 0.114
_refine_ls_abs_structure_details 'Flack H D (1983), Acta Cryst. A39, 876-881'
_refine_ls_abs_structure_Flack 0.017(11)
_refine_ls_extinction_method none
_refine_ls_goodness_of_fit_ref 0.994
_refine_ls_hydrogen_treatment noref
_refine_ls_matrix_type full
_refine_ls_number_parameters 320
_refine_ls_number_reflns 10653
_refine_ls_number_restraints 1
_refine_ls_restrained_S_all 0.994
_refine_ls_R_factor_all 0.1044
_refine_ls_R_factor_gt 0.0604
_refine_ls_shift/su_max 0.000
_refine_ls_shift/su_mean 0.000
_refine_ls_structure_factor_coef Fsqd
_refine_ls_weighting_details 'calc w=1/[\s^2^(Fo^2^)+(0.0527P)^2^+0.0000P] where P=(Fo^2^+2Fc^2^)/3'
_refine_ls_weighting_scheme calc
_refine_ls_wR_factor_gt 0.1428
_refine_ls_wR_factor_ref 0.1621
_reflns_number_gt 6848
_reflns_number_total 10653
_reflns_threshold_expression >2sigma(I)
_cod_data_source_file ol101898y_si_003.cif
_cod_data_source_block ak722
_cod_depositor_comments
;
The following automatic conversions were performed:
'_diffrn_measurement_specimen_suppport' tag replaced with
'_diffrn_measurement_specimen_support'.

Automatic conversion script
Id: cif_correct_tags 1440 2010-10-19 06:21:57Z saulius 

The following automatic conversions were performed:

'_symmetry_cell_setting' value 'Orthorhombic' changed to
'orthorhombic' according to
/home/saulius/struct/CIF-dictionaries/cif_core.dic dictionary named
'cif_core.dic' version 2.4.2 from 2011-04-26.

Automatic conversion script
Id: cif_fix_values 1715 2011-07-08 13:25:40Z adriana 
;
_cod_original_sg_symbol_H-M Pna2(1)
_cod_database_code 1503233

loop_
_symmetry_equiv_pos_as_xyz
'x, y, z'
'-x, -y, z+1/2'
'x+1/2, -y+1/2, z'
'-x+1/2, y+1/2, z+1/2'

loop_
_atom_site_label
_atom_site_type_symbol
_atom_site_fract_x
_atom_site_fract_y
_atom_site_fract_z
_atom_site_U_iso_or_equiv
_atom_site_adp_type
_atom_site_occupancy
_atom_site_symmetry_multiplicity
_atom_site_calc_flag
_atom_site_refinement_flags
Br1 Br 0.61371(3) 1.37209(3) 0.12873(4) 0.03320(12) Uani 1 1 d .
Br2 Br 0.49467(3) 0.62049(3) -0.12958(4) 0.03848(13) Uani 1 1 d .
C1 C 0.5925(2) 1.2414(3) 0.1121(3) 0.0257(8) Uani 1 1 d .
C2 C 0.5412(2) 1.2143(3) 0.0324(3) 0.0226(8) Uani 1 1 d .
H2 H 0.5171 1.2594 -0.0122 0.027 Uiso 1 1 calc R
C3 C 0.5253(3) 1.1178(3) 0.0181(3) 0.0219(8) Uani 1 1 d .
C4 C 0.5639(2) 1.0526(3) 0.0829(3) 0.0213(7) Uani 1 1 d .
C5 C 0.6162(3) 1.0843(3) 0.1605(3) 0.0252(8) Uani 1 1 d .
H5 H 0.6435 1.0399 0.2033 0.030 Uiso 1 1 calc R
C6 C 0.6302(3) 1.1801(3) 0.1780(3) 0.0288(9) Uani 1 1 d .
H6 H 0.6643 1.2013 0.2330 0.035 Uiso 1 1 calc R
C7 C 0.5500(2) 0.8975(2) 0.1329(3) 0.0193(7) Uani 1 1 d .
H7 H 0.5585 0.9195 0.2005 0.023 Uiso 1 1 calc R
C8 C 0.5380(2) 0.7983(2) 0.1177(3) 0.0179(6) Uani 1 1 d .
C9 C 0.5274(3) 0.7611(3) 0.0184(3) 0.0221(8) Uani 1 1 d .
H9 H 0.5304 0.8013 -0.0392 0.027 Uiso 1 1 calc R
C10 C 0.5130(3) 0.6676(3) 0.0046(3) 0.0236(8) Uani 1 1 d .
C11 C 0.5075(3) 0.6069(3) 0.0885(3) 0.0235(8) Uani 1 1 d .
H11 H 0.4970 0.5422 0.0782 0.028 Uiso 1 1 calc R
C12 C 0.5174(2) 0.6414(3) 0.1853(3) 0.0196(7) Uani 1 1 d .
H12 H 0.5140 0.5992 0.2412 0.023 Uiso 1 1 calc R
C13 C 0.5326(2) 0.7377(3) 0.2060(3) 0.0179(7) Uani 1 1 d .
N1 N 0.4706(2) 1.0872(3) -0.0575(3) 0.0269(7) Uani 1 1 d .
H1A H 0.4603 1.0271 -0.0647 0.032 Uiso 1 1 calc R
H1B H 0.4463 1.1279 -0.0984 0.032 Uiso 1 1 calc R
N2 N 0.5499(2) 0.9568(2) 0.0605(3) 0.0231(7) Uani 1 1 d .
O1 O 0.54222(18) 0.7686(2) 0.2972(2) 0.0239(6) Uani 1 1 d .
C1A C 0.8217(2) 0.7532(3) 0.3156(3) 0.0189(7) Uani 1 1 d .
H1A1 H 0.8644 0.7733 0.2649 0.023 Uiso 1 1 calc R
H1A2 H 0.8524 0.7371 0.3792 0.023 Uiso 1 1 calc R
C2A C 0.7645(3) 0.8359(3) 0.3381(3) 0.0268(8) Uani 1 1 d .
H2A1 H 0.7267 0.8474 0.2792 0.032 Uiso 1 1 calc R
H2A2 H 0.7291 0.8223 0.3987 0.032 Uiso 1 1 calc R
C3A C 0.8183(3) 0.9215(3) 0.3580(3) 0.0291(9) Uani 1 1 d .
H3A1 H 0.8640 0.9046 0.4062 0.035 Uiso 1 1 calc R
H3A2 H 0.8449 0.9413 0.2931 0.035 Uiso 1 1 calc R
C4A C 0.7696(3) 1.0020(3) 0.4012(4) 0.0400(11) Uani 1 1 d .
H4A1 H 0.7262 1.0214 0.3524 0.060 Uiso 1 1 calc R
H4A2 H 0.8081 1.0544 0.4142 0.060 Uiso 1 1 calc R
H4A3 H 0.7428 0.9830 0.4654 0.060 Uiso 1 1 calc R
C5A C 0.8456(2) 0.5893(3) 0.2780(3) 0.0186(7) Uani 1 1 d .
H5A1 H 0.8654 0.5820 0.3492 0.022 Uiso 1 1 calc R
H5A2 H 0.8944 0.6102 0.2366 0.022 Uiso 1 1 calc R
C6A C 0.8177(3) 0.4931(3) 0.2387(3) 0.0239(8) Uani 1 1 d .
H6A1 H 0.7655 0.4733 0.2742 0.029 Uiso 1 1 calc R
H6A2 H 0.8056 0.4966 0.1646 0.029 Uiso 1 1 calc R
C7A C 0.8876(3) 0.4221(3) 0.2581(4) 0.0278(9) Uani 1 1 d .
H7A1 H 0.9402 0.4434 0.2244 0.033 Uiso 1 1 calc R
H7A2 H 0.8986 0.4180 0.3325 0.033 Uiso 1 1 calc R
C8A C 0.8640(4) 0.3267(3) 0.2181(4) 0.0397(12) Uani 1 1 d .
H8A1 H 0.8122 0.3054 0.2516 0.059 Uiso 1 1 calc R
H8A2 H 0.9098 0.2825 0.2325 0.059 Uiso 1 1 calc R
H8A3 H 0.8548 0.3303 0.1441 0.059 Uiso 1 1 calc R
C9A C 0.7040(2) 0.6403(3) 0.3414(3) 0.0205(7) Uani 1 1 d .
H9A1 H 0.6762 0.5848 0.3110 0.025 Uiso 1 1 calc R
H9A2 H 0.6632 0.6926 0.3385 0.025 Uiso 1 1 calc R
C10A C 0.7231(2) 0.6192(3) 0.4530(3) 0.0208(7) Uani 1 1 d .
H10A H 0.7567 0.5610 0.4581 0.025 Uiso 1 1 calc R
H10B H 0.7566 0.6709 0.4828 0.025 Uiso 1 1 calc R
C11A C 0.6411(3) 0.6082(4) 0.5117(3) 0.0290(9) Uani 1 1 d .
H11A H 0.6090 0.6674 0.5073 0.035 Uiso 1 1 calc R
H11B H 0.6068 0.5589 0.4785 0.035 Uiso 1 1 calc R
C12A C 0.6524(3) 0.5832(3) 0.6227(4) 0.0286(8) Uani 1 1 d .
H12A H 0.6816 0.5231 0.6280 0.043 Uiso 1 1 calc R
H12B H 0.5969 0.5786 0.6556 0.043 Uiso 1 1 calc R
H12C H 0.6859 0.6318 0.6566 0.043 Uiso 1 1 calc R
C13A C 0.7466(2) 0.6813(3) 0.1681(3) 0.0201(7) Uani 1 1 d .
H13A H 0.7096 0.7370 0.1687 0.024 Uiso 1 1 calc R
H13B H 0.7113 0.6270 0.1487 0.024 Uiso 1 1 calc R
C14A C 0.8137(3) 0.6951(3) 0.0861(3) 0.0240(8) Uani 1 1 d .
H14A H 0.8384 0.6338 0.0677 0.029 Uiso 1 1 calc R
H14B H 0.8596 0.7350 0.1135 0.029 Uiso 1 1 calc R
C15A C 0.7761(3) 0.7412(3) -0.0100(3) 0.0270(9) Uani 1 1 d .
H15A H 0.8147 0.7306 -0.0683 0.032 Uiso 1 1 calc R
H15B H 0.7216 0.7107 -0.0263 0.032 Uiso 1 1 calc R
C16A C 0.7619(3) 0.8450(3) 0.0024(4) 0.0347(10) Uani 1 1 d .
H16A H 0.7285 0.8564 0.0642 0.052 Uiso 1 1 calc R
H16B H 0.7314 0.8690 -0.0573 0.052 Uiso 1 1 calc R
H16C H 0.8164 0.8768 0.0082 0.052 Uiso 1 1 calc R
N1A N 0.77966(19) 0.6655(2) 0.2760(2) 0.0174(6) Uani 1 1 d .

loop_
_atom_site_aniso_label
_atom_site_aniso_U_11
_atom_site_aniso_U_22
_atom_site_aniso_U_33
_atom_site_aniso_U_23
_atom_site_aniso_U_13
_atom_site_aniso_U_12
Br1 0.0447(2) 0.02024(17) 0.0346(2) 0.0011(2) 0.0061(2) -0.00659(17)
Br2 0.0590(3) 0.0342(2) 0.02220(17) -0.0061(2) 0.0043(2) -0.0101(2)
C1 0.0281(19) 0.0207(18) 0.028(2) -0.0010(16) 0.0095(17) -0.0014(14)
C2 0.0217(18) 0.0207(19) 0.0256(18) 0.0003(15) 0.0068(15) 0.0044(15)
C3 0.0200(18) 0.0214(19) 0.0243(18) 0.0024(15) 0.0086(14) 0.0024(14)
C4 0.0229(18) 0.0182(17) 0.0226(17) 0.0010(14) 0.0064(15) 0.0028(14)
C5 0.0240(19) 0.026(2) 0.0261(18) 0.0030(15) 0.0031(16) -0.0007(16)
C6 0.035(2) 0.024(2) 0.027(2) 0.0012(16) -0.0011(17) -0.0024(17)
C7 0.0156(15) 0.0152(14) 0.0272(17) 0.0021(16) 0.0028(15) 0.0026(11)
C8 0.0146(14) 0.0167(15) 0.0223(16) 0.0000(14) 0.0008(14) 0.0006(12)
C9 0.0218(18) 0.0222(19) 0.0223(17) 0.0026(15) 0.0030(15) 0.0022(15)
C10 0.026(2) 0.025(2) 0.0203(17) -0.0011(15) -0.0003(15) -0.0022(16)
C11 0.0235(19) 0.0165(18) 0.031(2) -0.0016(15) -0.0008(16) -0.0034(14)
C12 0.0125(16) 0.0192(18) 0.0269(18) 0.0072(14) -0.0014(13) 0.0002(13)
C13 0.0080(14) 0.0210(19) 0.0247(17) 0.0035(14) -0.0014(13) 0.0028(13)
N1 0.0302(18) 0.0189(16) 0.0316(18) 0.0067(14) -0.0019(15) 0.0018(14)
N2 0.0212(15) 0.0212(16) 0.0270(16) 0.0021(13) 0.0007(13) 0.0029(13)
O1 0.0270(14) 0.0219(14) 0.0228(13) -0.0006(11) -0.0042(12) 0.0027(12)
C1A 0.0136(15) 0.0176(17) 0.0256(18) -0.0018(14) -0.0001(13) -0.0021(13)
C2A 0.026(2) 0.0195(19) 0.035(2) -0.0017(17) -0.0025(17) 0.0005(16)
C3A 0.039(2) 0.0190(19) 0.030(2) -0.0029(16) 0.0038(19) -0.0014(17)
C4A 0.051(3) 0.024(2) 0.045(2) -0.013(2) -0.010(2) 0.005(2)
C5A 0.0134(16) 0.0176(17) 0.0249(17) 0.0026(14) 0.0027(14) 0.0032(13)
C6A 0.027(2) 0.0201(18) 0.0246(17) 0.0019(15) -0.0003(15) 0.0027(16)
C7A 0.024(2) 0.023(2) 0.036(2) 0.0059(17) 0.0074(17) 0.0059(16)
C8A 0.048(3) 0.022(2) 0.048(3) -0.001(2) 0.011(2) 0.010(2)
C9A 0.0121(15) 0.0223(19) 0.0271(18) 0.0040(14) 0.0003(13) -0.0027(13)
C10A 0.0175(17) 0.0217(18) 0.0233(17) 0.0020(15) 0.0009(14) 0.0003(14)
C11A 0.0162(18) 0.042(3) 0.028(2) 0.0045(18) 0.0028(16) -0.0045(17)
C12A 0.0287(19) 0.031(2) 0.0260(18) -0.0020(19) 0.0078(19) -0.0089(16)
C13A 0.0172(17) 0.0216(18) 0.0216(16) 0.0031(14) -0.0043(14) 0.0019(14)
C14A 0.0235(18) 0.0233(19) 0.0251(18) 0.0045(15) -0.0031(15) 0.0046(15)
C15A 0.037(2) 0.022(2) 0.0220(18) 0.0021(15) -0.0034(17) -0.0053(17)
C16A 0.037(2) 0.027(2) 0.041(3) 0.012(2) -0.004(2) -0.0009(19)
N1A 0.0156(14) 0.0139(14) 0.0226(14) 0.0026(12) 0.0011(12) -0.0011(11)

loop_
_atom_type_symbol
_atom_type_description
_atom_type_scat_dispersion_real
_atom_type_scat_dispersion_imag
_atom_type_scat_source
C C 0.0033 0.0016 'International Tables Vol C Tables 4.2.6.8 and 6.1.1.4'
H H 0.0000 0.0000 'International Tables Vol C Tables 4.2.6.8 and 6.1.1.4'
N N 0.0061 0.0033 'International Tables Vol C Tables 4.2.6.8 and 6.1.1.4'
O O 0.0106 0.0060 'International Tables Vol C Tables 4.2.6.8 and 6.1.1.4'
Br Br -0.2901 2.4595 'International Tables Vol C Tables 4.2.6.8 and 6.1.1.4'

loop_
_geom_angle_atom_site_label_1
_geom_angle_atom_site_label_2
_geom_angle_atom_site_label_3
_geom_angle
C6 C1 C2 123.7(4)
C6 C1 Br1 118.5(3)
C2 C1 Br1 117.7(3)
C1 C2 C3 118.7(4)
N1 C3 C4 119.6(4)
N1 C3 C2 120.9(4)
C4 C3 C2 119.4(4)
C5 C4 C3 119.1(4)
C5 C4 N2 124.1(4)
C3 C4 N2 116.7(4)
C4 C5 C6 122.1(4)
C1 C6 C5 116.9(4)
N2 C7 C8 123.5(4)
C9 C8 C7 120.8(4)
C9 C8 C13 120.1(3)
C7 C8 C13 119.1(4)
C10 C9 C8 120.6(4)
C9 C10 C11 120.7(4)
C9 C10 Br2 119.6(3)
C11 C10 Br2 119.6(3)
C12 C11 C10 119.7(4)
C11 C12 C13 122.9(4)
O1 C13 C12 122.0(3)
O1 C13 C8 122.0(4)
C12 C13 C8 116.0(4)
C7 N2 C4 119.3(3)
N1A C1A C2A 116.7(3)
C3A C2A C1A 109.1(3)
C4A C3A C2A 113.4(4)
N1A C5A C6A 116.3(3)
C7A C6A C5A 109.4(3)
C8A C7A C6A 111.3(4)
N1A C9A C10A 115.6(3)
C11A C10A C9A 109.6(3)
C12A C11A C10A 114.3(4)
N1A C13A C14A 115.6(3)
C13A C14A C15A 111.1(3)
C16A C15A C14A 113.0(4)
C5A N1A C1A 106.7(3)
C5A N1A C9A 111.4(3)
C1A N1A C9A 110.6(3)
C5A N1A C13A 111.2(3)
C1A N1A C13A 110.3(3)
C9A N1A C13A 106.7(3)

loop_
_geom_bond_atom_site_label_1
_geom_bond_atom_site_label_2
_geom_bond_distance
Br1 C1 1.912(4)
Br2 C10 1.903(4)
C1 C6 1.367(6)
C1 C2 1.377(6)
C2 C3 1.414(6)
C3 N1 1.386(6)
C3 C4 1.402(6)
C4 C5 1.387(6)
C4 N2 1.419(5)
C5 C6 1.407(7)
C7 N2 1.272(5)
C7 C8 1.444(5)
C8 C9 1.414(6)
C8 C13 1.447(5)
C9 C10 1.369(6)
C10 C11 1.401(6)
C11 C12 1.369(6)
C12 C13 1.424(6)
C13 O1 1.283(5)
C1A N1A 1.513(5)
C1A C2A 1.519(6)
C2A C3A 1.514(6)
C3A C4A 1.497(6)
C5A N1A 1.509(5)
C5A C6A 1.534(6)
C6A C7A 1.524(6)
C7A C8A 1.508(7)
C9A N1A 1.516(5)
C9A C10A 1.522(5)
C10A C11A 1.518(6)
C11A C12A 1.506(6)
C13A N1A 1.523(5)
C13A C14A 1.523(5)
C14A C15A 1.540(6)
C15A C16A 1.510(6)

loop_
_geom_torsion_atom_site_label_1
_geom_torsion_atom_site_label_2
_geom_torsion_atom_site_label_3
_geom_torsion_atom_site_label_4
_geom_torsion
C6 C1 C2 C3 1.0(6)
Br1 C1 C2 C3 179.4(3)
C1 C2 C3 N1 176.5(4)
C1 C2 C3 C4 -2.0(6)
N1 C3 C4 C5 -177.8(4)
C2 C3 C4 C5 0.7(5)
N1 C3 C4 N2 5.5(5)
C2 C3 C4 N2 -175.9(3)
C3 C4 C5 C6 1.6(6)
N2 C4 C5 C6 178.0(4)
C2 C1 C6 C5 1.2(6)
Br1 C1 C6 C5 -177.2(3)
C4 C5 C6 C1 -2.6(6)
N2 C7 C8 C9 1.7(5)
N2 C7 C8 C13 -175.1(3)
C7 C8 C9 C10 -177.6(3)
C13 C8 C9 C10 -0.8(6)
C8 C9 C10 C11 0.7(6)
C8 C9 C10 Br2 177.6(3)
C9 C10 C11 C12 -0.6(6)
Br2 C10 C11 C12 -177.4(3)
C10 C11 C12 C13 0.6(6)
C11 C12 C13 O1 -179.5(4)
C11 C12 C13 C8 -0.7(5)
C9 C8 C13 O1 179.6(3)
C7 C8 C13 O1 -3.5(5)
C9 C8 C13 C12 0.8(5)
C7 C8 C13 C12 177.6(3)
C8 C7 N2 C4 -178.8(3)
C5 C4 N2 C7 33.4(6)
C3 C4 N2 C7 -150.2(4)
N1A C1A C2A C3A -169.7(3)
C1A C2A C3A C4A -168.5(4)
N1A C5A C6A C7A -173.0(3)
C5A C6A C7A C8A -178.4(4)
N1A C9A C10A C11A 172.4(3)
C9A C10A C11A C12A 177.6(4)
N1A C13A C14A C15A -161.6(3)
C13A C14A C15A C16A 77.0(5)
C6A C5A N1A C1A -178.8(3)
C6A C5A N1A C9A 60.3(4)
C6A C5A N1A C13A -58.5(4)
C2A C1A N1A C5A -169.9(3)
C2A C1A N1A C9A -48.5(4)
C2A C1A N1A C13A 69.2(4)
C10A C9A N1A C5A 57.2(4)
C10A C9A N1A C1A -61.3(4)
C10A C9A N1A C13A 178.7(3)
C14A C13A N1A C5A -50.7(4)
C14A C13A N1A C1A 67.5(4)
C14A C13A N1A C9A -172.3(3)
